data_7121606
loop_
_publ_author_name
'Wu, Xue-Song'
'Wang, Xin-Long'
'Zhu, Fu-Long'
'Bao, Hong-Fei'
'Qin, Chao'
'Su, Zhong-Min'

_publ_section_title
;
 Guest exchange in a porous cucurbit[6]uril-based metal-organic rotaxane
 framework probed by NMR and X-ray crystallography.
;
_journal_issue 43
_journal_name_full 'Chemical communications (Cambridge, England)'
_journal_page_first 5474
_journal_page_last 5477
_journal_paper_doi 10.1039/c8cc02847h
_journal_volume 54
_journal_year 2018
_chemical_formula_moiety '0.25(C96 H64 Cl4 Cu8 N8 O32), 0.5(C36 H36 N24 O12), 2.5(C6)'
_chemical_formula_sum 'C57 H49 Cl Cu2 N14 O14'
_chemical_formula_weight 1316.63
_space_group_crystal_system orthorhombic
_space_group_IT_number 58
_space_group_name_Hall '-P 2 2n'
_space_group_name_H-M_alt 'P n n m'
_symmetry_space_group_name_Hall '-P 2 2n'
_symmetry_space_group_name_H-M 'P n n m'
_atom_sites_solution_hydrogens mixed
_atom_sites_solution_primary dual
_audit_creation_date 2018-03-29
_audit_creation_method
;
Olex2 1.2
(compiled 2017.08.10 svn.r3458 for OlexSys, GUI svn.r5381)
;
_audit_update_record
;
2018-04-09 deposited with the CCDC.
2018-05-02 downloaded from the CCDC.
;
_cell_angle_alpha 90
_cell_angle_beta 90
_cell_angle_gamma 90
_cell_formula_units_Z 4
_cell_length_a 16.261(11)
_cell_length_b 29.33(2)
_cell_length_c 14.304(9)
_cell_measurement_reflns_used 4894
_cell_measurement_temperature 173(2)
_cell_measurement_theta_max 50.000
_cell_measurement_theta_min 1.953
_cell_volume 6822(8)
_computing_cell_refinement 'SAINT+ Ver. 2016.5-0 (Bruker-AXS, 2016)'
_computing_data_collection 'APEX3 Ver. 2016.5-0 (Bruker-AXS, 2016)'
_computing_data_reduction 'SAINT+ Ver. 2016.5-0 (Bruker-AXS, 2016)'
_computing_molecular_graphics 'Olex2 (Dolomanov et al., 2009)'
_computing_publication_material 'Olex2 (Dolomanov et al., 2009)'
_computing_structure_refinement 'ShelXL (Sheldrick, 2015)'
_computing_structure_solution 'ShelXT (Sheldrick, 2015)'
_diffrn_ambient_temperature 173.15
_diffrn_detector 'charge-coupled device (CCD) area detector'
_diffrn_detector_area_resol_mean 7.9
_diffrn_detector_type 'Bruker APEX II'
_diffrn_measured_fraction_theta_full 0.984
_diffrn_measured_fraction_theta_max 0.984
_diffrn_measurement_device 'three-circle diffractometer'
_diffrn_measurement_device_type 'Bruker APEX II Quazar'
_diffrn_measurement_method '0.5\% \w and 0.5\% \f scans'
_diffrn_radiation_collimation 'focusing mirrors'
_diffrn_radiation_detector 'Bruker APEX II'
_diffrn_radiation_monochromator 'mirror optics'
_diffrn_radiation_probe x-ray
_diffrn_radiation_type MoK\a
_diffrn_radiation_wavelength 0.71073
_diffrn_reflns_av_R_equivalents 0.0327
_diffrn_reflns_av_unetI/netI 0.0259
_diffrn_reflns_Laue_measured_fraction_full 0.984
_diffrn_reflns_Laue_measured_fraction_max 0.984
_diffrn_reflns_limit_h_max 16
_diffrn_reflns_limit_h_min -19
_diffrn_reflns_limit_k_max 34
_diffrn_reflns_limit_k_min -34
_diffrn_reflns_limit_l_max 16
_diffrn_reflns_limit_l_min -16
_diffrn_reflns_number 27618
_diffrn_reflns_point_group_measured_fraction_full 0.984
_diffrn_reflns_point_group_measured_fraction_max 0.984
_diffrn_reflns_theta_full 24.957
_diffrn_reflns_theta_max 24.957
_diffrn_reflns_theta_min 3.199
_diffrn_source 'microfocus sealed X-ray tube'
_diffrn_source_type 'Incoatec I\ms'
_exptl_absorpt_coefficient_mu 0.730
_exptl_absorpt_correction_T_max 0.86
_exptl_absorpt_correction_T_min 0.84
_exptl_absorpt_correction_type multi-scan
_exptl_absorpt_process_details 'SADABS-2016/2 (Krause et al., 2015) was used for absorption correction.'
_exptl_crystal_colour colorless
_exptl_crystal_density_diffrn 1.282
_exptl_crystal_density_method 'not measured'
_exptl_crystal_description block
_exptl_crystal_F_000 2704
_exptl_crystal_size_max 0.24
_exptl_crystal_size_mid 0.22
_exptl_crystal_size_min 0.2
_refine_diff_density_max 1.115
_refine_diff_density_min -0.632
_refine_diff_density_rms 0.099
_refine_ls_extinction_method none
_refine_ls_goodness_of_fit_ref 1.081
_refine_ls_hydrogen_treatment mixed
_refine_ls_matrix_type full
_refine_ls_number_parameters 470
_refine_ls_number_reflns 6141
_refine_ls_number_restraints 699
_refine_ls_restrained_S_all 1.116
_refine_ls_R_factor_all 0.0745
_refine_ls_R_factor_gt 0.0573
_refine_ls_shift/su_max 0.001
_refine_ls_shift/su_mean 0.000
_refine_ls_structure_factor_coef Fsqd
_refine_ls_weighting_details 'w=1/[\s^2^(Fo^2^)+(0.0856P)^2^+19.4080P] where P=(Fo^2^+2Fc^2^)/3'
_refine_ls_weighting_scheme calc
_refine_ls_wR_factor_gt 0.1604
_refine_ls_wR_factor_ref 0.1756
_reflns_Friedel_coverage 0.000
_reflns_number_gt 4894
_reflns_number_total 6141
_reflns_threshold_expression 'I > 2\s(I)'
_cod_data_source_file c8cc02847h2.cif
_cod_data_source_block Ph-MORF-1
_cod_depositor_comments 'Adding full bibliography for 7121605--7121606.cif.'
_cod_original_cell_volume 6821(8)
_cod_database_code 7121606
_shelx_shelxl_version_number 2018/1
_shelx_space_group_comment
;
The symmetry employed for this shelxl refinement is uniquely defined
by the following loop, which should always be used as a source of
symmetry information in preference to the above space-group names.
They are only intended as comments.
;
_shelx_estimated_absorpt_t_max 0.54
_shelx_estimated_absorpt_t_min 0.21
_olex2_refinement_description
;
1. Fixed Uiso
 At 1.2 times of:
  All C(H) groups, All C(H,H) groups, All N(H) groups
2. Restrained distances
 C36-C35
 1.38 with sigma of 0.01
 C36-C36_$1 = C36_$1-C35_$1 = C37_$1-C35_$1 = C37-C37_$1 = C37-C35 = C36-C35
 1.38 with sigma of 0.01
 C34-C31 = C34-C31_$1 = C33_$1-C31_$1 = C32-C33_$1 = C32-C33 = C33-C31
 1.38 with sigma of 0.01
 C37-C36 = C37_$1-C36_$1
 2.38 with sigma of 0.011
 C34-C33_$1 = C32-C31_$1 = C34-C33
 2.38 with sigma of 0.001
 C33-C31_$1 = C33_$1-C31
 2.78 with sigma of 0.001
 C38_$2-C38 = C40-C38 = C40-C39 = C39_$2-C39 = C40_$2-C39_$2 = C40_$2-C38_$2
 1.38 with sigma of 0.01
 C38_$2-C39
 2.75 with sigma of 0.01
 C40-C40_$2
 2.75 with sigma of 0.01
 C38_$2-C40
 2.38 with sigma of 0.01
 C40-C39_$2
 2.38 with sigma of 0.01
3. Restrained planarity
 C38_$2, C38, C40, C39, C39_$2, C40_$2
 with sigma of 0.01
4. Uiso/Uaniso restraints and constraints
C25 \\sim C26 \\sim C27 \\sim C28 \\sim C29 \\sim C30: within 3.8A with sigma
of 0.01 and sigma for terminal atoms of 0.03
C1 \\sim C2 \\sim C3 \\sim C4 \\sim C5 \\sim C6 \\sim C7 \\sim C8 \\sim C9
\\sim C11 \\sim C12 \\sim C13 \\sim C14 \\sim C15 \\sim C00Q \\sim C16 \\sim
C17 \\sim C18 \\sim C19 \\sim C20 \\sim C21 \\sim C22 \\sim C23 \\sim C24 \\sim
C38 \\sim C39 \\sim C40 \\sim C26 \\sim C27 \\sim C29 \\sim C30 \\sim C25 \\sim
C28 \\sim C35 \\sim C36 \\sim C37 \\sim C31 \\sim C32 \\sim C33 \\sim C34:
within 3.8A with sigma of 0.01 and sigma for terminal atoms of 0.03
Uanis(C38) \\sim Ueq, Uanis(C38) \\sim Ueq, Uanis(C40) \\sim Ueq, Uanis(C39)
\\sim Ueq, Uanis(C39) \\sim Ueq, Uanis(C40) \\sim Ueq, Uanis(C32) \\sim Ueq,
Uanis(C36) \\sim Ueq, Uanis(C33) \\sim Ueq, Uanis(C35) \\sim Ueq, Uanis(C31)
\\sim Ueq, Uanis(C37) \\sim Ueq, Uanis(C34) \\sim Ueq: with sigma of 0.007 and
sigma for terminal atoms of 0.002
5. Others
 Fixed Sof: H2(0.5) H13(0.5) H14(0.5) H15(0.5) C38(0.5) C39(0.5) C40(0.5)
 C26(0.5) C27(0.5) C29(0.5) C30(0.5) C25(0.5) C28(0.5) C35(0.5) C36(0.5)
 C37(0.5) C31(0.5) C32(0.25) C33(0.5) C34(0.25)
6.a Ternary CH refined with riding coordinates:
 C18(H18), C19(H19), C22(H22)
6.b Secondary CH2 refined with riding coordinates:
 C17(H17A,H17B), C20(H20A,H20B), C23(H23A,H23B), C24(H24A,H24B)
6.c Aromatic/amide H refined with riding coordinates:
 C3(H3), C4(H4), C6(H6), C7(H7), C9(H9), C11(H11)
6.d Fitted hexagon refined as free rotating group:
 C2(C3,C4,C5,C6,C7), C26(C27,C29,C30,C25,C28)
;
_olex2_submission_special_instructions 'No special instructions were received'

loop_
_space_group_symop_operation_xyz
'x, y, z'
'x+1/2, -y+1/2, -z+1/2'
'-x+1/2, y+1/2, -z+1/2'
'-x, -y, z'
'-x, -y, -z'
'-x-1/2, y-1/2, z-1/2'
'x-1/2, -y-1/2, z-1/2'
'x, y, -z'

loop_
_atom_site_label
_atom_site_type_symbol
_atom_site_fract_x
_atom_site_fract_y
_atom_site_fract_z
_atom_site_U_iso_or_equiv
_atom_site_adp_type
_atom_site_occupancy
_atom_site_site_symmetry_order
_atom_site_calc_flag
_atom_site_refinement_flags_posn
_atom_site_refinement_flags_adp
_atom_site_refinement_flags_occupancy
_atom_site_disorder_assembly
_atom_site_disorder_group
Cu1 Cu 0.54150(3) 0.80016(2) 0.500000 0.01378(18) Uani 1 2 d S T P . .
Cu2 Cu 0.54552(3) 0.70814(2) 0.500000 0.01538(19) Uani 1 2 d S T P . .
Cl1 Cl 0.53852(9) 0.88309(4) 0.500000 0.0285(3) Uani 1 2 d S T P . .
O1 O 0.45691(16) 0.78831(9) 0.4025(2) 0.0293(7) Uani 1 1 d . . . . .
O4 O 0.4601(2) 0.71172(11) 0.4054(3) 0.0553(11) Uani 1 1 d . . . . .
O5 O 0.1295(2) 0.78126(11) 0.0951(3) 0.0628(12) Uani 1 1 d . . . . .
O6 O 0.12803(17) 0.70511(8) 0.09786(19) 0.0268(6) Uani 1 1 d . . . . .
N1 N 0.5753(3) 0.63618(16) 0.500000 0.0302(11) Uani 1 2 d S T P . .
N2 N 0.8190(3) 0.53708(17) 0.500000 0.0337(12) Uani 1 2 d S T P . .
H2 H 0.827(6) 0.553(3) 0.556(6) 0.040 Uiso 0.5 1 d R . . . .
C1 C 0.4312(2) 0.74959(13) 0.3790(3) 0.0260(8) Uani 1 1 d . U . . .
C2 C 0.35921(15) 0.74734(8) 0.31268(19) 0.0305(9) Uani 1 1 d . U . . .
C3 C 0.33185(17) 0.78708(7) 0.2698(2) 0.0366(10) Uani 1 1 d G U . . .
H3 H 0.358549 0.815242 0.282264 0.044 Uiso 1 1 calc R . . . .
C4 C 0.26544(17) 0.78560(7) 0.2087(2) 0.0397(10) Uani 1 1 d G U . . .
H4 H 0.246743 0.812762 0.179397 0.048 Uiso 1 1 calc R . . . .
C5 C 0.22638(15) 0.74439(8) 0.19047(19) 0.0298(9) Uani 1 1 d G U . . .
C6 C 0.25373(17) 0.70465(7) 0.2334(2) 0.0353(9) Uani 1 1 d G U . . .
H6 H 0.227031 0.676487 0.220894 0.042 Uiso 1 1 calc R . . . .
C7 C 0.32014(17) 0.70613(7) 0.2945(2) 0.0354(9) Uani 1 1 d G U . . .
H7 H 0.338838 0.678966 0.323762 0.042 Uiso 1 1 calc R . . . .
C8 C 0.1553(2) 0.74328(13) 0.1225(3) 0.0257(8) Uani 1 1 d . U . . .
C9 C 0.6006(3) 0.61656(14) 0.4195(3) 0.0386(10) Uani 1 1 d . U . . .
H9 H 0.583831 0.629892 0.362073 0.046 Uiso 1 1 calc R . . . .
C11 C 0.6493(3) 0.57829(14) 0.4165(3) 0.0385(10) Uani 1 1 d . U . . .
H11 H 0.665712 0.565574 0.358366 0.046 Uiso 1 1 calc R . . . .
C12 C 0.6741(4) 0.55861(19) 0.500000 0.0336(12) Uani 1 2 d S TU P . .
C13 C 0.7328(4) 0.5183(2) 0.500000 0.0396(13) Uani 1 2 d S TU P . .
H13 H 0.727(6) 0.498(3) 0.559(7) 0.048 Uiso 0.5 1 d R . . . .
C14 C 0.8816(4) 0.5000(2) 0.500000 0.0319(12) Uani 1 2 d S TU P . .
H14 H 0.865(6) 0.483(3) 0.440(6) 0.038 Uiso 0.5 1 d R . . . .
C15 C 0.9685(4) 0.5190(2) 0.500000 0.0348(14) Uani 1 2 d S TU P . .
H15 H 0.980(6) 0.539(3) 0.444(7) 0.042 Uiso 0.5 1 d R . . . .
O7 O 0.8561(2) 0.61875(9) 0.6095(2) 0.0355(7) Uani 1 1 d . . . . .
O9 O 1.2236(2) 0.58876(11) 0.6158(2) 0.0446(8) Uani 1 1 d . . . . .
O10 O 1.1798(2) 0.48078(10) 0.7172(2) 0.0397(7) Uani 1 1 d . . . . .
N3 N 0.9781(2) 0.65856(12) 0.5851(2) 0.0357(9) Uani 1 1 d . . . . .
N4 N 0.9654(2) 0.61604(11) 0.7129(2) 0.0323(8) Uani 1 1 d . . . . .
N6 N 1.1263(3) 0.64498(12) 0.5854(2) 0.0387(9) Uani 1 1 d . . . . .
N7 N 1.1145(2) 0.60400(11) 0.7158(2) 0.0342(8) Uani 1 1 d . . . . .
N8 N 1.0851(2) 0.53000(11) 0.7859(2) 0.0308(8) Uani 1 1 d . . . . .
N9 N 1.0625(2) 0.45505(11) 0.7932(2) 0.0302(8) Uani 1 1 d . . . . .
C00Q C 1.1615(3) 0.60971(14) 0.6363(3) 0.0352(9) Uani 1 1 d . U . . .
C16 C 0.9262(3) 0.62964(13) 0.6329(3) 0.0330(9) Uani 1 1 d . U . . .
C17 C 0.9518(5) 0.6815(2) 0.500000 0.0412(13) Uani 1 2 d S TU P . .
H17A H 0.974160 0.712950 0.499999 0.049 Uiso 1 2 calc RS T P . .
H17B H 0.891073 0.683792 0.500000 0.049 Uiso 1 2 calc RS T P . .
C18 C 1.0556(3) 0.66534(13) 0.6311(3) 0.0334(9) Uani 1 1 d . U . . .
H18 H 1.065209 0.698275 0.645505 0.040 Uiso 1 1 calc R . . . .
C19 C 1.0468(3) 0.63626(13) 0.7229(3) 0.0320(9) Uani 1 1 d . U . . .
H19 H 1.051098 0.655547 0.780312 0.038 Uiso 1 1 calc R . . . .
C20 C 1.1363(3) 0.57093(14) 0.7867(3) 0.0338(9) Uani 1 1 d . U . . .
H20A H 1.131841 0.585554 0.848840 0.041 Uiso 1 1 calc R . . . .
H20B H 1.194348 0.561849 0.777602 0.041 Uiso 1 1 calc R . . . .
C21 C 1.1162(3) 0.48749(14) 0.7606(3) 0.0341(9) Uani 1 1 d . U . . .
C22 C 0.9909(3) 0.47394(13) 0.8396(3) 0.0285(9) Uani 1 1 d . U . . .
H22 H 0.984494 0.461735 0.904428 0.034 Uiso 1 1 calc R . . . .
C23 C 1.0789(3) 0.40660(13) 0.7873(3) 0.0337(9) Uani 1 1 d . U . . .
H23A H 1.138575 0.401976 0.777656 0.040 Uiso 1 1 calc R . . . .
H23B H 1.063922 0.392201 0.847566 0.040 Uiso 1 1 calc R . . . .
C24 C 1.1645(5) 0.6620(2) 0.500000 0.0429(14) Uani 1 2 d S TU P . .
H24A H 1.223268 0.653281 0.500001 0.051 Uiso 1 2 calc RS T P . .
H24B H 1.161597 0.695730 0.499999 0.051 Uiso 1 2 calc RS T P . .
C38 C 0.4219(7) 0.5837(4) 0.0479(3) 0.094(3) Uani 0.5 1 d D U . . .
C39 C 0.2933(7) 0.6229(4) 0.0478(3) 0.074(3) Uani 0.5 1 d D U . . .
C40 C 0.3572(7) 0.6035(3) 0.0963(3) 0.097(3) Uani 0.5 1 d D U . . .
C26 C 1.3024(7) 0.4179(4) 0.9265(8) 0.107(3) Uani 0.5 1 d . U . A 1
C27 C 1.3227(6) 0.4636(4) 0.9158(8) 0.106(3) Uani 0.5 1 d G U . A 1
C29 C 1.2696(7) 0.4972(3) 0.9483(9) 0.095(2) Uani 0.5 1 d G U . A 1
C30 C 1.1962(6) 0.4851(3) 0.9914(11) 0.098(2) Uani 0.5 1 d G U . A 1
C25 C 1.1759(5) 0.4393(4) 1.0005(11) 0.096(2) Uani 1 2 d G U . A 1
C28 C 1.2290(7) 0.4057(3) 0.9696(8) 0.096(3) Uani 0.5 1 d G U . A 1
C35 C 1.0667(8) 0.7966(7) 0.5977(7) 0.092(3) Uani 0.5 1 d D U . B 1
C36 C 0.9944(8) 0.8030(7) 0.5484(3) 0.089(2) Uani 0.5 1 d D U . B 1
C37 C 1.1395(8) 0.7896(6) 0.5488(3) 0.086(2) Uani 0.5 1 d D U . B 1
C31 C 1.1070(7) 0.7937(7) 0.5842(3) 0.098(3) Uani 0.5 1 d D U . C 2
C32 C 0.9824(7) 0.8049(9) 0.500000 0.086(3) Uani 0.5 2 d DS TU P C 2
C33 C 1.0233(6) 0.8008(7) 0.5846(3) 0.094(3) Uani 0.5 1 d D U . C 2
C34 C 1.1481(7) 0.7910(9) 0.500000 0.093(3) Uani 0.5 2 d DS TU P C 2

loop_
_atom_site_aniso_label
_atom_site_aniso_U_11
_atom_site_aniso_U_22
_atom_site_aniso_U_33
_atom_site_aniso_U_23
_atom_site_aniso_U_13
_atom_site_aniso_U_12
Cu1 0.0088(3) 0.0218(3) 0.0108(3) 0.000 0.000 0.0009(2)
Cu2 0.0093(3) 0.0230(3) 0.0139(3) 0.000 0.000 0.0014(2)
Cl1 0.0467(9) 0.0201(6) 0.0186(6) 0.000 0.000 0.0032(6)
O1 0.0250(15) 0.0311(15) 0.0320(16) -0.0001(12) -0.0151(12) -0.0015(11)
O4 0.067(3) 0.0344(17) 0.065(2) 0.0045(16) -0.051(2) -0.0032(16)
O5 0.074(3) 0.0311(17) 0.083(3) 0.0081(17) -0.067(2) -0.0104(16)
O6 0.0242(14) 0.0273(14) 0.0290(15) 0.0011(11) -0.0137(12) -0.0036(11)
N1 0.030(3) 0.026(2) 0.034(3) 0.000 0.000 0.005(2)
N2 0.033(3) 0.023(2) 0.044(3) 0.000 0.000 0.005(2)
C1 0.0214(18) 0.0333(19) 0.0233(19) 0.0035(15) -0.0086(16) -0.0027(15)
C2 0.028(2) 0.0360(19) 0.0271(19) 0.0071(15) -0.0143(17) -0.0083(16)
C3 0.037(2) 0.0318(19) 0.041(2) 0.0102(16) -0.0240(19) -0.0127(16)
C4 0.039(2) 0.0355(19) 0.045(2) 0.0153(17) -0.0234(19) -0.0119(17)
C5 0.0262(19) 0.0330(19) 0.0301(19) 0.0084(15) -0.0146(17) -0.0096(15)
C6 0.034(2) 0.0308(18) 0.041(2) 0.0080(16) -0.0214(18) -0.0112(16)
C7 0.034(2) 0.0308(19) 0.041(2) 0.0093(16) -0.0217(18) -0.0081(16)
C8 0.0209(18) 0.0304(19) 0.0259(19) 0.0073(15) -0.0093(16) -0.0054(15)
C9 0.052(3) 0.031(2) 0.032(2) -0.0033(17) -0.010(2) 0.0035(19)
C11 0.050(3) 0.031(2) 0.034(2) -0.0069(18) 0.000(2) 0.0058(19)
C12 0.037(3) 0.025(2) 0.038(3) 0.000 0.000 0.002(2)
C13 0.040(3) 0.031(3) 0.048(3) 0.000 0.000 0.004(2)
C14 0.034(3) 0.024(2) 0.037(3) 0.000 0.000 0.007(2)
C15 0.038(3) 0.028(3) 0.039(3) 0.000 0.000 0.005(3)
O7 0.0463(19) 0.0318(15) 0.0283(15) -0.0020(12) -0.0037(14) 0.0055(13)
O9 0.048(2) 0.0475(19) 0.0387(18) -0.0030(15) 0.0058(16) -0.0033(16)
O10 0.0426(19) 0.0357(16) 0.0409(18) 0.0000(13) 0.0097(15) 0.0057(14)
N3 0.053(2) 0.0302(18) 0.0239(19) 0.0046(14) -0.0017(17) 0.0006(16)
N4 0.049(2) 0.0285(17) 0.0193(17) -0.0006(14) -0.0037(16) -0.0005(15)
N6 0.054(2) 0.0352(19) 0.0269(19) 0.0038(15) 0.0013(18) -0.0048(17)
N7 0.047(2) 0.0286(17) 0.0271(18) 0.0029(14) 0.0028(17) 0.0018(16)
N8 0.039(2) 0.0218(16) 0.0321(19) 0.0002(14) 0.0036(16) 0.0004(14)
N9 0.040(2) 0.0228(16) 0.0280(18) 0.0008(14) 0.0021(16) 0.0039(14)
C00Q 0.048(2) 0.0280(19) 0.030(2) -0.0053(16) 0.0001(19) -0.0091(18)
C16 0.055(3) 0.0228(18) 0.0216(19) -0.0048(15) 0.0005(19) 0.0059(18)
C17 0.066(3) 0.025(2) 0.033(3) 0.000 0.000 0.010(2)
C18 0.053(2) 0.0224(17) 0.0252(19) -0.0027(15) -0.0020(18) -0.0029(17)
C19 0.052(2) 0.0214(17) 0.0226(18) -0.0033(15) 0.0004(17) -0.0009(16)
C20 0.043(2) 0.0307(19) 0.0278(19) 0.0000(16) -0.0038(18) -0.0023(17)
C21 0.047(2) 0.0295(19) 0.0255(19) 0.0020(16) -0.0030(19) 0.0054(17)
C22 0.040(2) 0.0243(19) 0.0214(19) -0.0002(15) 0.0010(17) 0.0020(16)
C23 0.048(2) 0.0277(19) 0.026(2) 0.0020(16) -0.0028(18) 0.0057(17)
C24 0.058(3) 0.037(3) 0.033(3) 0.000 0.000 -0.015(3)
C38 0.088(5) 0.075(5) 0.118(6) 0.014(5) -0.009(5) -0.005(4)
C39 0.069(4) 0.060(4) 0.092(5) 0.010(4) -0.006(4) -0.009(4)
C40 0.094(5) 0.086(5) 0.112(6) 0.013(5) -0.004(5) -0.009(5)
C26 0.108(5) 0.114(5) 0.100(5) 0.003(5) 0.000(5) 0.006(5)
C27 0.106(5) 0.117(5) 0.096(5) 0.004(5) -0.001(5) -0.001(5)
C29 0.097(5) 0.103(5) 0.086(5) 0.002(4) -0.007(4) 0.004(4)
C30 0.102(5) 0.111(5) 0.080(5) 0.000(5) -0.007(5) 0.009(4)
C25 0.100(5) 0.116(5) 0.071(4) 0.000 0.000 -0.002(4)
C28 0.104(5) 0.103(5) 0.080(5) 0.008(4) -0.009(4) 0.001(4)
C35 0.099(4) 0.072(4) 0.107(4) -0.005(3) 0.001(4) 0.000(4)
C36 0.105(4) 0.070(3) 0.093(4) -0.003(3) -0.008(3) 0.002(3)
C37 0.101(4) 0.069(3) 0.088(4) -0.005(3) 0.009(3) -0.002(3)
C31 0.109(4) 0.078(4) 0.107(4) -0.002(4) 0.005(4) -0.005(4)
C32 0.100(4) 0.069(4) 0.089(4) 0.000 0.000 0.002(4)
C33 0.105(4) 0.074(4) 0.103(4) -0.004(4) -0.009(4) -0.002(4)
C34 0.105(4) 0.076(4) 0.099(5) 0.000 0.000 -0.001(4)

loop_
_atom_type_symbol
_atom_type_description
_atom_type_scat_dispersion_real
_atom_type_scat_dispersion_imag
_atom_type_scat_source
C C 0.0033 0.0016 'International Tables Vol C Tables 4.2.6.8 and 6.1.1.4'
H H 0.0000 0.0000 'International Tables Vol C Tables 4.2.6.8 and 6.1.1.4'
Cl Cl 0.1484 0.1585 'International Tables Vol C Tables 4.2.6.8 and 6.1.1.4'
Cu Cu 0.3201 1.2651 'International Tables Vol C Tables 4.2.6.8 and 6.1.1.4'
N N 0.0061 0.0033 'International Tables Vol C Tables 4.2.6.8 and 6.1.1.4'
O O 0.0106 0.0060 'International Tables Vol C Tables 4.2.6.8 and 6.1.1.4'

loop_
_geom_angle_atom_site_label_1
_geom_angle_atom_site_label_2
_geom_angle_atom_site_label_3
_geom_angle
_geom_angle_site_symmetry_1
_geom_angle_site_symmetry_3
Cl1 Cu1 Cu2 179.75(4) . .
O1 Cu1 Cu2 80.91(8) . .
O1 Cu1 Cu2 80.91(8) 8_556 .
O1 Cu1 Cl1 99.27(8) 8_556 .
O1 Cu1 Cl1 99.27(8) . .
O1 Cu1 O1 88.99(19) . 8_556
O1 Cu1 O6 165.47(11) 8_556 2_565
O1 Cu1 O6 165.47(11) . 7_676
O1 Cu1 O6 88.99(14) 8_556 7_676
O1 Cu1 O6 88.99(14) . 2_565
O6 Cu1 Cu2 84.57(7) 7_676 .
O6 Cu1 Cu2 84.57(7) 2_565 .
O6 Cu1 Cl1 95.26(8) 2_565 .
O6 Cu1 Cl1 95.26(8) 7_676 .
O6 Cu1 O6 89.36(18) 7_676 2_565
O4 Cu2 Cu1 85.91(10) 8_556 .
O4 Cu2 Cu1 85.91(10) . .
O4 Cu2 O4 88.4(3) 8_556 .
O4 Cu2 O5 167.72(14) 8_556 2_565
O4 Cu2 O5 167.72(14) . 7_676
O4 Cu2 O5 90.4(2) . 2_565
O4 Cu2 O5 90.4(2) 8_556 7_676
O4 Cu2 N1 102.29(14) . .
O4 Cu2 N1 102.29(14) 8_556 .
O5 Cu2 Cu1 81.82(9) 7_676 .
O5 Cu2 Cu1 81.82(9) 2_565 .
O5 Cu2 O5 88.3(3) 7_676 2_565
O5 Cu2 N1 89.92(13) 2_565 .
O5 Cu2 N1 89.92(13) 7_676 .
N1 Cu2 Cu1 168.44(14) . .
C1 O1 Cu1 125.2(3) . .
C1 O4 Cu2 121.5(3) . .
C8 O5 Cu2 126.4(3) . 2_465
C8 O6 Cu1 121.1(2) . 2_465
C9 N1 Cu2 118.9(3) . .
C9 N1 Cu2 118.9(3) 8_556 .
C9 N1 C9 116.9(5) 8_556 .
H2 N2 H2 116(10) . 8_556
C13 N2 H2 109(6) . 8_556
C13 N2 H2 109(6) . .
C14 N2 H2 106(6) . 8_556
C14 N2 H2 106(6) . .
C14 N2 C13 111.6(5) . .
O1 C1 O4 126.2(4) . .
O1 C1 C2 117.8(3) . .
O4 C1 C2 116.0(3) . .
C3 C2 C1 119.3(2) . .
C3 C2 C7 120.0 . .
C7 C2 C1 120.7(2) . .
C2 C3 H3 120.0 . .
C2 C3 C4 120.0 . .
C4 C3 H3 120.0 . .
C3 C4 H4 120.0 . .
C5 C4 C3 120.0 . .
C5 C4 H4 120.0 . .
C4 C5 C6 120.0 . .
C4 C5 C8 119.3(2) . .
C6 C5 C8 120.7(2) . .
C5 C6 H6 120.0 . .
C5 C6 C7 120.0 . .
C7 C6 H6 120.0 . .
C2 C7 H7 120.0 . .
C6 C7 C2 120.0 . .
C6 C7 H7 120.0 . .
O5 C8 O6 125.9(4) . .
O5 C8 C5 116.0(3) . .
O6 C8 C5 118.1(3) . .
N1 C9 H9 118.3 . .
N1 C9 C11 123.3(4) . .
C11 C9 H9 118.3 . .
C9 C11 H11 120.6 . .
C9 C11 C12 118.8(4) . .
C12 C11 H11 120.6 . .
C11 C12 C11 118.9(5) . 8_556
C11 C12 C13 120.5(3) . .
C11 C12 C13 120.5(3) 8_556 .
N2 C13 C12 107.4(5) . .
N2 C13 H13 108(5) . .
C12 C13 H13 113(5) . .
N2 C14 H14 99(5) . 8_556
N2 C14 H14 99(5) . .
N2 C14 C15 111.6(5) . .
H14 C14 H14 113(10) . 8_556
C15 C14 H14 115(5) . .
C15 C14 H14 115(5) . 8_556
C14 C15 H15 113(5) . .
C14 C15 H15 113(5) . 8_556
C15 C15 C14 111.1(7) 5_766 .
C15 C15 H15 108(5) 5_766 8_556
C15 C15 H15 108(5) 5_766 .
H15 C15 H15 104(10) . 8_556
C16 N3 C17 121.4(5) . .
C16 N3 C18 113.2(3) . .
C18 N3 C17 125.2(4) . .
C16 N4 C19 112.7(4) . .
C16 N4 C23 121.1(4) . 4_765
C23 N4 C19 124.5(3) 4_765 .
C00Q N6 C18 113.4(3) . .
C00Q N6 C24 121.3(5) . .
C18 N6 C24 125.0(4) . .
C00Q N7 C19 113.4(3) . .
C00Q N7 C20 121.6(4) . .
C20 N7 C19 124.9(3) . .
C21 N8 C20 122.0(4) . .
C21 N8 C22 111.9(3) . 4_765
C22 N8 C20 122.9(3) 4_765 .
C21 N9 C22 113.6(3) . .
C21 N9 C23 122.9(4) . .
C22 N9 C23 123.3(3) . .
O9 C00Q N6 126.3(4) . .
O9 C00Q N7 126.6(4) . .
N7 C00Q N6 107.1(4) . .
O7 C16 N3 126.2(4) . .
O7 C16 N4 125.7(4) . .
N4 C16 N3 108.0(4) . .
N3 C17 N3 113.5(5) . 8_556
N3 C17 H17A 108.9 8_556 .
N3 C17 H17A 108.9 . .
N3 C17 H17B 108.9 . .
N3 C17 H17B 108.9 8_556 .
H17A C17 H17B 107.7 . .
N3 C18 N6 115.6(3) . .
N3 C18 H18 111.5 . .
N3 C18 C19 103.2(3) . .
N6 C18 H18 111.5 . .
N6 C18 C19 103.0(3) . .
C19 C18 H18 111.5 . .
N4 C19 C18 102.8(3) . .
N4 C19 H19 111.9 . .
N7 C19 N4 114.6(3) . .
N7 C19 C18 103.1(3) . .
N7 C19 H19 111.9 . .
C18 C19 H19 111.9 . .
N7 C20 N8 114.0(4) . .
N7 C20 H20A 108.8 . .
N7 C20 H20B 108.8 . .
N8 C20 H20A 108.8 . .
N8 C20 H20B 108.8 . .
H20A C20 H20B 107.7 . .
O10 C21 N8 125.7(4) . .
O10 C21 N9 126.8(4) . .
N9 C21 N8 107.6(4) . .
N8 C22 C22 103.8(3) 4_765 4_765
N8 C22 H22 111.8 4_765 .
N9 C22 N8 114.1(3) . 4_765
N9 C22 C22 102.9(4) . 4_765
N9 C22 H22 111.8 . .
C22 C22 H22 111.8 4_765 .
N4 C23 N9 113.7(3) 4_765 .
N4 C23 H23A 108.8 4_765 .
N4 C23 H23B 108.8 4_765 .
N9 C23 H23A 108.8 . .
N9 C23 H23B 108.8 . .
H23A C23 H23B 107.7 . .
N6 C24 N6 113.8(5) . 8_556
N6 C24 H24A 108.8 8_556 .
N6 C24 H24A 108.8 . .
N6 C24 H24B 108.8 . .
N6 C24 H24B 108.8 8_556 .
H24A C24 H24B 107.7 . .
C38 C38 C40 119.9(3) 8 .
C39 C39 C40 120.3(3) 8 .
C39 C40 C38 119.7(5) . .
C27 C26 C28 120.0 . .
C27 C26 C28 114.05(16) . 8_557
C28 C26 C28 23.7(5) . 8_557
C29 C27 C26 120.0 . .
C27 C29 C29 109.5 . 8_557
C27 C29 C30 120.86(8) . 8_557
C27 C29 C30 120.0 . .
C29 C29 C30 55.3(10) 8_557 8_557
C30 C29 C29 63.7 . 8_557
C30 C29 C30 8.4(10) . 8_557
C29 C30 C29 61.0(8) . 8_557
C29 C30 C25 119.6 . .
C30 C30 C29 55.3(8) 8_557 8_557
C30 C30 C29 116.33(6) 8_557 .
C30 C30 C25 84.6 8_557 .
C25 C30 C29 111.2(3) . 8_557
C30 C25 C30 10.2(13) 8_557 .
C30 C25 C28 124.6(5) 8_557 .
C28 C25 C30 121.1(7) 8_557 8_557
C28 C25 C30 124.82(11) 8_557 .
C28 C25 C30 120.7 . .
C28 C25 C28 36.7(10) 8_557 .
C26 C28 C26 76.3(7) . 8_557
C25 C28 C26 90.5(7) . 8_557
C25 C28 C26 119.7 . .
C28 C28 C26 116.3 8_557 .
C28 C28 C26 40.0(7) 8_557 8_557
C28 C28 C25 71.4 8_557 .
C36 C35 C37 119.1(8) . .
C35 C36 C36 120.6(5) . 8_556
C35 C37 C37 120.2(4) . 8_556
C33 C31 C34 119.4(4) . .
C31 C33 C32 118.9(4) . .
C31 C34 C31 121.7(3) 8_556 .

loop_
_geom_bond_atom_site_label_1
_geom_bond_atom_site_label_2
_geom_bond_distance
_geom_bond_site_symmetry_2
Cu1 Cu2 2.700(2) .
Cu1 Cl1 2.432(2) .
Cu1 O1 1.989(3) .
Cu1 O1 1.989(3) 8_556
Cu1 O6 1.991(3) 7_676
Cu1 O6 1.991(3) 2_565
Cu2 O4 1.942(3) 8_556
Cu2 O4 1.942(3) .
Cu2 O5 1.952(3) 2_565
Cu2 O5 1.952(3) 7_676
Cu2 N1 2.165(5) .
O1 C1 1.256(5) .
O4 C1 1.264(5) .
O5 C8 1.253(5) .
O6 C8 1.255(5) .
N1 C9 1.351(5) .
N1 C9 1.351(5) 8_556
N2 H2 0.94(9) 8_556
N2 H2 0.94(9) .
N2 C13 1.506(9) .
N2 C14 1.491(7) .
C1 C2 1.508(4) .
C2 C3 1.3900 .
C2 C7 1.3900 .
C3 H3 0.9500 .
C3 C4 1.3900 .
C4 H4 0.9500 .
C4 C5 1.3900 .
C5 C6 1.3900 .
C5 C8 1.511(4) .
C6 H6 0.9500 .
C6 C7 1.3900 .
C7 H7 0.9500 .
C9 H9 0.9500 .
C9 C11 1.375(6) .
C11 H11 0.9500 .
C11 C12 1.386(5) .
C12 C13 1.519(9) .
C13 H13 1.04(10) .
C14 H14 1.02(9) 8_556
C14 H14 1.02(9) .
C14 C15 1.519(9) .
C15 C15 1.511(12) 5_766
C15 H15 1.01(10) .
C15 H15 1.01(10) 8_556
O7 C16 1.230(6) .
O9 C00Q 1.217(6) .
O10 C21 1.223(5) .
N3 C16 1.378(6) .
N3 C17 1.455(5) .
N3 C18 1.436(6) .
N4 C16 1.369(5) .
N4 C19 1.458(6) .
N4 C23 1.446(5) 4_765
N6 C00Q 1.388(6) .
N6 C18 1.452(6) .
N6 C24 1.458(5) .
N7 C00Q 1.380(6) .
N7 C19 1.455(6) .
N7 C20 1.447(5) .
N8 C20 1.461(5) .
N8 C21 1.393(5) .
N8 C22 1.459(5) 4_765
N9 C21 1.372(6) .
N9 C22 1.450(5) .
N9 C23 1.448(5) .
C17 H17A 0.9900 .
C17 H17B 0.9900 .
C18 H18 1.0000 .
C18 C19 1.572(6) .
C19 H19 1.0000 .
C20 H20A 0.9900 .
C20 H20B 0.9900 .
C22 C22 1.557(8) 4_765
C22 H22 1.0000 .
C23 H23A 0.9900 .
C23 H23B 0.9900 .
C24 H24A 0.9900 .
C24 H24B 0.9900 .
C38 C38 1.370(9) 8
C38 C40 1.385(6) .
C39 C39 1.367(9) 8
C39 C40 1.373(6) .
C26 C27 1.3900 .
C26 C28 1.3900 .
C26 C28 1.939(19) 8_557
C27 C29 1.3900 .
C29 C29 1.48(3) 8_557
C29 C30 1.516(19) 8_557
C29 C30 1.3900 .
C30 C30 0.25(3) 8_557
C30 C25 1.3878 .
C25 C28 1.379(8) 8_557
C25 C28 1.3827 .
C28 C28 0.87(2) 8_557
C35 C36 1.383(6) .
C35 C37 1.390(7) .
C36 C36 1.386(10) 8_556
C37 C37 1.396(10) 8_556
C31 C33 2.7800(16) 8_556
C31 C33 1.377(5) .
C31 C34 1.380(6) .
C32 C33 1.386(6) .
C32 C33 1.386(6) 8_556
